data_7117129
loop_
_publ_author_name
'M. Pandeeswar'
'Harshavardhan Khare'
'Suryanarayanarao Ramakumar'
'T. Govindaraju'

_publ_section_title
;
 Crystallographic insight-guided nanoarchitectonics and conductivity
 modulation of an n-type organic semiconductor through peptide conjugation
;
_journal_name_full Chem.Commun.
_journal_page_first 8315
_journal_paper_doi 10.1039/C5cc01996F
_journal_volume 51
_journal_year 2015
_chemical_absolute_configuration rm
_chemical_formula_moiety 'C28 H28 N4 O10'
_chemical_formula_sum 'C28 H28 N4 O10'
_chemical_formula_weight 580.54
_chemical_name_systematic
;
 ?
;
_space_group_crystal_system orthorhombic
_space_group_IT_number 19
_space_group_name_Hall 'P 2ac 2ab'
_space_group_name_H-M_alt 'P 21 21 21'
_symmetry_space_group_name_Hall 'P 2ac 2ab'
_symmetry_space_group_name_H-M 'P 21 21 21'
_atom_sites_solution_hydrogens geom
_audit_creation_method SHELXL-2013
_audit_update_record
;
2014-07-24 deposited with the CCDC.
2015-04-01 downloaded from the CCDC.
;
_cell_angle_alpha 90
_cell_angle_beta 90
_cell_angle_gamma 90
_cell_formula_units_Z 4
_cell_length_a 9.9943(15)
_cell_length_b 14.470(2)
_cell_length_c 18.796(3)
_cell_measurement_reflns_used 3084
_cell_measurement_temperature 100(2)
_cell_measurement_theta_max 24.5375
_cell_measurement_theta_min 2.308
_cell_volume 2718.2(7)
_computing_cell_refinement 'SAINTPLUS (BRUKER-AXS)'
_computing_data_collection 'KAPPA APEX II (BRUKER-AXS)'
_computing_data_reduction 'SAINTPLUS (BRUKER-AXS)'
_computing_structure_refinement 'SHELXL-2013 (Sheldrick, 2013)'
_computing_structure_solution 'SHELXS-86 (Sheldrick, 1986)'
_diffrn_ambient_temperature 100(2)
_diffrn_measured_fraction_theta_full 0.668
_diffrn_measured_fraction_theta_max 0.999
_diffrn_radiation_type MoK\a
_diffrn_radiation_wavelength 0.71073
_diffrn_reflns_av_R_equivalents 0.0805
_diffrn_reflns_av_unetI/netI 0.0797
_diffrn_reflns_Laue_measured_fraction_full 0.668
_diffrn_reflns_Laue_measured_fraction_max 0.999
_diffrn_reflns_limit_h_max 8
_diffrn_reflns_limit_h_min -10
_diffrn_reflns_limit_k_max 15
_diffrn_reflns_limit_k_min -15
_diffrn_reflns_limit_l_max 19
_diffrn_reflns_limit_l_min -19
_diffrn_reflns_number 11662
_diffrn_reflns_point_group_measured_fraction_full 0.651
_diffrn_reflns_point_group_measured_fraction_max 0.991
_diffrn_reflns_theta_full 25.242
_diffrn_reflns_theta_max 21.726
_diffrn_reflns_theta_min 1.776
_exptl_absorpt_coefficient_mu 0.109
_exptl_absorpt_correction_T_max 0.7329
_exptl_absorpt_correction_T_min 0.6608
_exptl_absorpt_correction_type multi-scan
_exptl_absorpt_process_details 'SADABS (Bruker, 2008)'
_exptl_crystal_colour colorless
_exptl_crystal_density_diffrn 1.419
_exptl_crystal_description plate
_exptl_crystal_F_000 1216
_exptl_crystal_recrystallization_method 'Re-crystallisation from solvent: DMSO'
_exptl_crystal_size_max 0.600
_exptl_crystal_size_mid 0.240
_exptl_crystal_size_min 0.020
_refine_diff_density_max 0.328
_refine_diff_density_min -0.228
_refine_diff_density_rms 0.052
_refine_ls_abs_structure_details
;
 Flack x determined using 908 quotients [(I+)-(I-)]/[(I+)+(I-)]
 (Parsons and Flack (2004), Acta Cryst. A60, s61).
;
_refine_ls_abs_structure_Flack -1.1(10)
_refine_ls_extinction_coef .
_refine_ls_extinction_method none
_refine_ls_goodness_of_fit_ref 1.049
_refine_ls_hydrogen_treatment constr
_refine_ls_matrix_type full
_refine_ls_number_parameters 379
_refine_ls_number_reflns 3194
_refine_ls_number_restraints 4
_refine_ls_restrained_S_all 1.060
_refine_ls_R_factor_all 0.0721
_refine_ls_R_factor_gt 0.0521
_refine_ls_shift/su_max 0.000
_refine_ls_shift/su_mean 0.000
_refine_ls_structure_factor_coef Fsqd
_refine_ls_weighting_details
;
 w=1/[\s^2^(Fo^2^)+(0.0519P)^2^+1.0964P]
 where P=(Fo^2^+2Fc^2^)/3
;
_refine_ls_weighting_scheme calc
_refine_ls_wR_factor_gt 0.1127
_refine_ls_wR_factor_ref 0.1211
_reflns_Friedel_coverage 0.720
_reflns_Friedel_fraction_full 0.629
_reflns_Friedel_fraction_max 0.979
_reflns_number_gt 2558
_reflns_number_total 3194
_reflns_threshold_expression 'I > 2\s(I)'
_cod_data_source_file c5cc01996f2.cif
_cod_data_source_block tgmp115
_cod_database_code 7117129
_shelx_space_group_comment
;
The symmetry employed for this shelxl refinement is uniquely defined
by the following loop, which should always be used as a source of
symmetry information in preference to the above space-group names.
They are only intended as comments.
;
_shelxl_version_number 2013-2

loop_
_space_group_symop_operation_xyz
'x, y, z'
'-x+1/2, -y, z+1/2'
'x+1/2, -y+1/2, -z'
'-x, y+1/2, -z+1/2'

loop_
_atom_site_label
_atom_site_type_symbol
_atom_site_fract_x
_atom_site_fract_y
_atom_site_fract_z
_atom_site_U_iso_or_equiv
_atom_site_adp_type
_atom_site_occupancy
_atom_site_site_symmetry_order
_atom_site_calc_flag
_atom_site_refinement_flags_posn
_atom_site_refinement_flags_adp
_atom_site_refinement_flags_occupancy
_atom_site_disorder_assembly
_atom_site_disorder_group
O9 O 0.0625(5) 0.7157(3) 0.8514(3) 0.0249(12) Uani 1 1 d . . . . .
O8 O -0.3184(5) 0.5406(3) 0.8436(2) 0.0253(12) Uani 1 1 d . . . . .
N1 N 0.5488(6) 0.1603(4) 0.7220(3) 0.0286(16) Uani 1 1 d . . . . .
C19 C 0.1461(7) 0.3697(4) 0.6895(4) 0.0194(19) Uani 1 1 d D . . . .
O3 O 0.8151(5) -0.0050(3) 0.6773(2) 0.0210(12) Uani 1 1 d . . . . .
N2 N 0.5989(6) -0.0034(3) 0.6439(3) 0.0229(15) Uani 1 1 d . . . . .
H2 H 0.5195 0.0223 0.6483 0.027 Uiso 1 1 calc R U . . .
N3 N -0.0615(6) 0.4056(3) 0.7546(3) 0.0193(14) Uani 1 1 d . . . . .
C20 C -0.0302(7) 0.3431(4) 0.8090(4) 0.0193(18) Uani 1 1 d D . . . .
O7 O -0.0146(5) 0.4786(3) 0.6495(2) 0.0308(13) Uani 1 1 d . . . . .
C7 C 0.5129(8) 0.2212(5) 0.6683(4) 0.0274(19) Uani 1 1 d D . . . .
C2 C 0.3004(8) 0.2528(4) 0.7350(3) 0.0185(17) Uani 1 1 d . . . . .
C8 C 0.6885(8) 0.1231(5) 0.7195(4) 0.034(2) Uani 1 1 d . . . . .
H8 H 0.7373 0.1678 0.6883 0.041 Uiso 1 1 calc R U . . .
C18 C 0.0938(8) 0.2872(4) 0.8003(3) 0.0179(17) Uani 1 1 d D . . . .
C16 C 0.1792(7) 0.3035(4) 0.7416(3) 0.0163(17) Uani 1 1 d . . . . .
O6 O -0.1032(5) 0.3363(3) 0.8612(3) 0.0267(12) Uani 1 1 d . . . . .
O1 O 0.4868(6) 0.0678(3) 0.8173(3) 0.0405(15) Uani 1 1 d . . . . .
C22 C -0.1924(7) 0.4546(4) 0.7581(4) 0.0228(18) Uani 1 1 d . . . . .
H22 H -0.1954 0.4954 0.7152 0.027 Uiso 1 1 calc R U . . .
O10 O 0.0181(5) 0.7343(3) 0.9678(2) 0.0297(13) Uani 1 1 d . . . . .
O2 O 0.5895(6) 0.2332(3) 0.6176(3) 0.0356(14) Uani 1 1 d . . . . .
C21 C 0.0197(8) 0.4226(4) 0.6944(4) 0.0216(19) Uani 1 1 d D . . . .
C25 C -0.1021(8) 0.6178(4) 0.9088(3) 0.0190(18) Uani 1 1 d . . . . .
H25 H -0.1907 0.6496 0.9058 0.023 Uiso 1 1 calc R U . . .
O5 O 0.7825(6) -0.1475(3) 0.5253(2) 0.0377(15) Uani 1 1 d . . . . .
O4 O 0.7611(6) 0.0090(3) 0.5200(2) 0.0382(15) Uani 1 1 d . . . . .
C27 C 0.0042(8) 0.6927(4) 0.9051(4) 0.0222(18) Uani 1 1 d . . . . .
C24 C -0.2053(8) 0.5186(4) 0.8218(4) 0.0210(18) Uani 1 1 d . . . . .
C15 C 0.1268(8) 0.2191(4) 0.8487(4) 0.0213(18) Uani 1 1 d . . . . .
H15 H 0.0684 0.2064 0.8874 0.026 Uiso 1 1 calc R U . . .
C4 C 0.3330(8) 0.1852(4) 0.7852(4) 0.0226(19) Uani 1 1 d D . . . .
N4 N -0.0931(6) 0.5573(3) 0.8479(3) 0.0216(14) Uani 1 1 d . . . . .
H4 H -0.0151 0.5458 0.8281 0.026 Uiso 1 1 calc R U . . .
C6 C 0.4595(8) 0.1315(5) 0.7774(4) 0.031(2) Uani 1 1 d D . . . .
C5 C 0.3853(8) 0.2717(5) 0.6753(4) 0.0222(18) Uani 1 1 d D . . . .
C3 C 0.3491(8) 0.3349(5) 0.6256(4) 0.027(2) Uani 1 1 d . . . . .
H3 H 0.4059 0.3456 0.5859 0.032 Uiso 1 1 calc R U . . .
C10 C 0.7029(9) 0.0308(4) 0.6809(3) 0.0201(18) Uani 1 1 d . . . . .
C17 C 0.2306(8) 0.3844(4) 0.6318(4) 0.0243(19) Uani 1 1 d . . . . .
H17 H 0.2072 0.4285 0.5964 0.029 Uiso 1 1 calc R U . . .
C28 C 0.1153(9) 0.8091(4) 0.9709(4) 0.035(2) Uani 1 1 d . . . . .
H28A H 0.1176 0.8347 1.0192 0.053 Uiso 1 1 calc R U . . .
H28B H 0.0897 0.8577 0.9372 0.053 Uiso 1 1 calc R U . . .
H28C H 0.2040 0.7853 0.9584 0.053 Uiso 1 1 calc R U . . .
C9 C 0.7647(8) 0.1261(4) 0.7886(4) 0.0277(19) Uani 1 1 d . . . . .
H9A H 0.7550 0.1873 0.8102 0.041 Uiso 1 1 calc R U . . .
H9B H 0.8595 0.1137 0.7795 0.041 Uiso 1 1 calc R U . . .
H9C H 0.7290 0.0791 0.8210 0.041 Uiso 1 1 calc R U . . .
C11 C 0.6156(8) -0.0821(5) 0.5968(4) 0.029(2) Uani 1 1 d . . . . .
H11 H 0.6345 -0.1389 0.6254 0.035 Uiso 1 1 calc R U . . .
C1 C 0.2464(9) 0.1684(4) 0.8413(4) 0.028(2) Uani 1 1 d . . . . .
H1 H 0.2680 0.1221 0.8752 0.034 Uiso 1 1 calc R U . . .
C23 C -0.3098(8) 0.3871(5) 0.7498(4) 0.040(2) Uani 1 1 d . . . . .
H23A H -0.2959 0.3488 0.7074 0.061 Uiso 1 1 calc R U . . .
H23B H -0.3933 0.4219 0.7449 0.061 Uiso 1 1 calc R U . . .
H23C H -0.3151 0.3473 0.7920 0.061 Uiso 1 1 calc R U . . .
C26 C -0.1010(8) 0.5636(5) 0.9794(3) 0.0303(19) Uani 1 1 d . . . . .
H26A H -0.1731 0.5177 0.9790 0.046 Uiso 1 1 calc R U . . .
H26B H -0.1145 0.6065 1.0191 0.046 Uiso 1 1 calc R U . . .
H26C H -0.0148 0.5322 0.9849 0.046 Uiso 1 1 calc R U . . .
C14 C 0.8903(11) -0.1454(6) 0.4729(4) 0.055(3) Uani 1 1 d . . . . .
H14A H 0.9206 -0.2085 0.4632 0.083 Uiso 1 1 calc R U . . .
H14B H 0.9652 -0.1089 0.4915 0.083 Uiso 1 1 calc R U . . .
H14C H 0.8576 -0.1173 0.4288 0.083 Uiso 1 1 calc R U . . .
C13 C 0.7301(8) -0.0652(5) 0.5443(3) 0.027(2) Uani 1 1 d . . . . .
C12 C 0.4856(9) -0.0966(5) 0.5521(5) 0.050(3) Uani 1 1 d . . . . .
H12A H 0.4099 -0.1073 0.5842 0.075 Uiso 1 1 calc R U . . .
H12B H 0.4969 -0.1501 0.5208 0.075 Uiso 1 1 calc R U . . .
H12C H 0.4684 -0.0413 0.5233 0.075 Uiso 1 1 calc R U . . .

loop_
_atom_site_aniso_label
_atom_site_aniso_U_11
_atom_site_aniso_U_22
_atom_site_aniso_U_33
_atom_site_aniso_U_23
_atom_site_aniso_U_13
_atom_site_aniso_U_12
O9 0.018(3) 0.027(3) 0.029(3) 0.000(2) -0.001(3) 0.002(2)
O8 0.006(3) 0.025(3) 0.045(3) -0.001(2) 0.002(3) 0.002(2)
N1 0.014(4) 0.029(3) 0.043(4) -0.016(3) -0.002(4) 0.004(3)
C19 0.018(5) 0.015(4) 0.025(4) -0.004(3) -0.002(4) 0.000(4)
O3 0.009(3) 0.017(2) 0.036(3) 0.001(2) 0.001(2) 0.002(2)
N2 0.009(4) 0.015(3) 0.044(3) -0.005(3) -0.001(3) 0.004(3)
N3 0.011(4) 0.016(3) 0.031(3) -0.004(3) -0.005(3) 0.000(3)
C20 0.009(5) 0.016(4) 0.033(4) -0.009(3) -0.004(4) 0.001(3)
O7 0.033(4) 0.021(2) 0.038(3) 0.003(2) -0.010(3) 0.004(3)
C7 0.026(6) 0.029(4) 0.027(4) -0.006(4) -0.010(5) -0.017(4)
C2 0.012(5) 0.016(3) 0.027(4) -0.010(3) -0.007(4) -0.005(4)
C8 0.018(5) 0.037(5) 0.047(5) -0.010(4) -0.005(4) 0.007(4)
C18 0.013(5) 0.019(4) 0.021(4) 0.002(3) -0.002(4) 0.004(4)
C16 0.014(5) 0.008(3) 0.026(4) -0.007(3) -0.004(4) 0.000(4)
O6 0.012(3) 0.028(3) 0.040(3) -0.007(2) 0.007(3) 0.000(2)
O1 0.034(4) 0.027(3) 0.061(3) 0.003(3) -0.013(3) 0.007(3)
C22 0.007(5) 0.021(4) 0.040(4) -0.007(3) -0.012(4) 0.009(4)
O10 0.034(4) 0.027(3) 0.028(3) -0.004(2) -0.005(3) -0.006(3)
O2 0.024(4) 0.043(3) 0.040(3) -0.013(3) 0.000(3) -0.002(3)
C21 0.024(5) 0.010(3) 0.031(4) -0.005(4) -0.013(4) -0.002(4)
C25 0.015(5) 0.015(4) 0.028(4) -0.005(3) -0.006(4) 0.002(4)
O5 0.058(5) 0.023(3) 0.033(3) -0.002(2) 0.002(3) 0.014(3)
O4 0.055(4) 0.024(3) 0.035(3) 0.005(2) 0.008(3) 0.001(3)
C27 0.014(5) 0.019(4) 0.034(5) -0.003(4) -0.010(4) 0.011(4)
C24 0.011(5) 0.014(4) 0.038(4) 0.006(3) 0.000(4) 0.002(4)
C15 0.018(5) 0.023(4) 0.023(4) -0.006(3) 0.002(4) -0.004(4)
C4 0.018(5) 0.023(4) 0.027(4) -0.005(3) -0.006(4) 0.007(4)
N4 0.008(4) 0.020(3) 0.037(3) -0.009(3) -0.001(3) -0.001(3)
C6 0.028(6) 0.019(4) 0.045(5) -0.007(4) -0.023(5) 0.005(4)
C5 0.009(5) 0.024(4) 0.034(4) -0.016(4) -0.003(4) 0.008(4)
C3 0.026(6) 0.024(4) 0.030(4) -0.004(4) 0.006(4) -0.006(4)
C10 0.016(5) 0.015(4) 0.029(4) 0.004(3) 0.002(4) -0.004(4)
C17 0.022(5) 0.019(4) 0.032(4) -0.004(3) -0.001(4) -0.008(4)
C28 0.041(6) 0.021(4) 0.043(5) 0.000(3) -0.013(5) -0.021(4)
C9 0.017(5) 0.022(4) 0.044(4) -0.009(3) -0.009(4) 0.005(4)
C11 0.017(5) 0.021(4) 0.051(5) -0.008(4) -0.003(4) 0.005(4)
C1 0.036(6) 0.016(4) 0.034(4) 0.002(3) -0.013(5) -0.003(4)
C23 0.016(5) 0.032(4) 0.073(6) -0.023(4) -0.010(5) 0.008(4)
C26 0.027(5) 0.027(4) 0.038(4) 0.000(3) 0.004(4) -0.012(4)
C14 0.073(9) 0.048(5) 0.045(5) -0.009(4) 0.020(6) 0.008(5)
C13 0.031(6) 0.025(4) 0.026(4) 0.002(4) -0.005(4) 0.002(4)
C12 0.039(7) 0.043(5) 0.069(6) -0.027(4) -0.014(5) 0.000(5)

loop_
_atom_type_symbol
_atom_type_description
_atom_type_scat_dispersion_real
_atom_type_scat_dispersion_imag
_atom_type_scat_source
C C 0.0033 0.0016 'International Tables Vol C Tables 4.2.6.8 and 6.1.1.4'
H H 0.0000 0.0000 'International Tables Vol C Tables 4.2.6.8 and 6.1.1.4'
N N 0.0061 0.0033 'International Tables Vol C Tables 4.2.6.8 and 6.1.1.4'
O O 0.0106 0.0060 'International Tables Vol C Tables 4.2.6.8 and 6.1.1.4'

loop_
_geom_angle_atom_site_label_1
_geom_angle_atom_site_label_2
_geom_angle_atom_site_label_3
_geom_angle
_geom_angle_site_symmetry_1
_geom_angle_site_symmetry_3
C7 N1 C6 123.5(6) . .
C7 N1 C8 116.5(7) . .
C6 N1 C8 120.0(6) . .
C17 C19 C16 120.2(7) . .
C17 C19 C21 119.2(6) . .
C16 C19 C21 120.6(6) . .
C10 N2 C11 121.0(6) . .
C10 N2 H2 119.5 . .
C11 N2 H2 119.5 . .
C20 N3 C21 124.7(6) . .
C20 N3 C22 118.1(6) . .
C21 N3 C22 117.1(5) . .
O6 C20 N3 120.2(6) . .
O6 C20 C18 122.6(6) . .
N3 C20 C18 117.2(6) . .
O2 C7 N1 119.4(7) . .
O2 C7 C5 122.4(7) . .
N1 C7 C5 118.2(7) . .
C4 C2 C16 120.0(6) . .
C4 C2 C5 121.6(7) . .
C16 C2 C5 118.3(6) . .
N1 C8 C9 115.7(6) . .
N1 C8 C10 114.7(6) . .
C9 C8 C10 112.8(6) . .
N1 C8 H8 103.9 . .
C9 C8 H8 103.9 . .
C10 C8 H8 103.9 . .
C15 C18 C16 119.2(6) . .
C15 C18 C20 121.0(6) . .
C16 C18 C20 119.8(6) . .
C19 C16 C18 120.9(6) . .
C19 C16 C2 119.3(6) . .
C18 C16 C2 119.8(6) . .
N3 C22 C24 113.5(6) . .
N3 C22 C23 111.4(5) . .
C24 C22 C23 113.7(6) . .
N3 C22 H22 105.8 . .
C24 C22 H22 105.8 . .
C23 C22 H22 105.8 . .
C27 O10 C28 116.2(6) . .
O7 C21 N3 120.6(7) . .
O7 C21 C19 122.7(7) . .
N3 C21 C19 116.7(6) . .
N4 C25 C27 110.7(6) . .
N4 C25 C26 111.9(5) . .
C27 C25 C26 113.4(6) . .
N4 C25 H25 106.8 . .
C27 C25 H25 106.8 . .
C26 C25 H25 106.8 . .
C13 O5 C14 116.6(6) . .
O9 C27 O10 124.3(7) . .
O9 C27 C25 124.7(6) . .
O10 C27 C25 110.8(7) . .
O8 C24 N4 122.0(6) . .
O8 C24 C22 119.6(7) . .
N4 C24 C22 118.0(7) . .
C18 C15 C1 120.6(7) . .
C18 C15 H15 119.7 . .
C1 C15 H15 119.7 . .
C1 C4 C2 119.4(7) . .
C1 C4 C6 120.8(7) . .
C2 C4 C6 119.7(7) . .
C24 N4 C25 119.3(6) . .
C24 N4 H4 120.4 . .
C25 N4 H4 120.4 . .
O1 C6 N1 121.8(7) . .
O1 C6 C4 121.6(8) . .
N1 C6 C4 116.6(6) . .
C3 C5 C2 120.6(7) . .
C3 C5 C7 120.2(7) . .
C2 C5 C7 119.2(7) . .
C5 C3 C17 121.3(7) . .
C5 C3 H3 119.4 . .
C17 C3 H3 119.4 . .
O3 C10 N2 121.2(6) . .
O3 C10 C8 118.5(7) . .
N2 C10 C8 119.6(7) . .
C3 C17 C19 120.2(7) . .
C3 C17 H17 119.9 . .
C19 C17 H17 119.9 . .
O10 C28 H28A 109.5 . .
O10 C28 H28B 109.5 . .
H28A C28 H28B 109.5 . .
O10 C28 H28C 109.5 . .
H28A C28 H28C 109.5 . .
H28B C28 H28C 109.5 . .
C8 C9 H9A 109.5 . .
C8 C9 H9B 109.5 . .
H9A C9 H9B 109.5 . .
C8 C9 H9C 109.5 . .
H9A C9 H9C 109.5 . .
H9B C9 H9C 109.5 . .
N2 C11 C13 110.7(6) . .
N2 C11 C12 109.7(6) . .
C13 C11 C12 107.3(6) . .
N2 C11 H11 109.7 . .
C13 C11 H11 109.7 . .
C12 C11 H11 109.7 . .
C4 C1 C15 120.9(6) . .
C4 C1 H1 119.5 . .
C15 C1 H1 119.5 . .
C22 C23 H23A 109.5 . .
C22 C23 H23B 109.5 . .
H23A C23 H23B 109.5 . .
C22 C23 H23C 109.5 . .
H23A C23 H23C 109.5 . .
H23B C23 H23C 109.5 . .
C25 C26 H26A 109.5 . .
C25 C26 H26B 109.5 . .
H26A C26 H26B 109.5 . .
C25 C26 H26C 109.5 . .
H26A C26 H26C 109.5 . .
H26B C26 H26C 109.5 . .
O5 C14 H14A 109.5 . .
O5 C14 H14B 109.5 . .
H14A C14 H14B 109.5 . .
O5 C14 H14C 109.5 . .
H14A C14 H14C 109.5 . .
H14B C14 H14C 109.5 . .
O4 C13 O5 125.8(7) . .
O4 C13 C11 125.3(7) . .
O5 C13 C11 108.7(6) . .
C11 C12 H12A 109.5 . .
C11 C12 H12B 109.5 . .
H12A C12 H12B 109.5 . .
C11 C12 H12C 109.5 . .
H12A C12 H12C 109.5 . .
H12B C12 H12C 109.5 . .

loop_
_geom_bond_atom_site_label_1
_geom_bond_atom_site_label_2
_geom_bond_distance
_geom_bond_site_symmetry_2
O9 C27 1.211(9) .
O8 C24 1.243(8) .
N1 C7 1.388(9) .
N1 C6 1.433(10) .
N1 C8 1.497(10) .
C19 C17 1.391(10) .
C19 C16 1.410(9) .
C19 C21 1.481(10) .
O3 C10 1.237(9) .
N2 C10 1.346(9) .
N2 C11 1.453(8) .
N2 H2 0.8800 .
N3 C20 1.400(8) .
N3 C21 1.415(9) .
N3 C22 1.489(8) .
C20 O6 1.227(8) .
C20 C18 1.488(9) .
O7 C21 1.217(7) .
C7 O2 1.234(8) .
C7 C5 1.475(10) .
C2 C4 1.398(9) .
C2 C16 1.421(10) .
C2 C5 1.434(10) .
C8 C9 1.506(10) .
C8 C10 1.527(9) .
C8 H8 1.0000 .
C18 C15 1.381(9) .
C18 C16 1.416(9) .
O1 C6 1.218(8) .
C22 C24 1.519(10) .
C22 C23 1.535(10) .
C22 H22 1.0000 .
O10 C27 1.331(8) .
O10 C28 1.455(8) .
C25 N4 1.444(8) .
C25 C27 1.519(10) .
C25 C26 1.542(9) .
C25 H25 1.0000 .
O5 C13 1.348(8) .
O5 C14 1.460(10) .
O4 C13 1.208(8) .
C24 N4 1.347(9) .
C15 C1 1.410(10) .
C15 H15 0.9500 .
C4 C1 1.385(10) .
C4 C6 1.492(10) .
N4 H4 0.8800 .
C5 C3 1.356(10) .
C3 C17 1.388(10) .
C3 H3 0.9500 .
C17 H17 0.9500 .
C28 H28A 0.9800 .
C28 H28B 0.9800 .
C28 H28C 0.9800 .
C9 H9A 0.9800 .
C9 H9B 0.9800 .
C9 H9C 0.9800 .
C11 C13 1.530(11) .
C11 C12 1.561(11) .
C11 H11 1.0000 .
C1 H1 0.9500 .
C23 H23A 0.9800 .
C23 H23B 0.9800 .
C23 H23C 0.9800 .
C26 H26A 0.9800 .
C26 H26B 0.9800 .
C26 H26C 0.9800 .
C14 H14A 0.9800 .
C14 H14B 0.9800 .
C14 H14C 0.9800 .
C12 H12A 0.9800 .
C12 H12B 0.9800 .
C12 H12C 0.9800 .

loop_
_geom_torsion_atom_site_label_1
_geom_torsion_atom_site_label_2
_geom_torsion_atom_site_label_3
_geom_torsion_atom_site_label_4
_geom_torsion
_geom_torsion_site_symmetry_1
_geom_torsion_site_symmetry_2
_geom_torsion_site_symmetry_3
_geom_torsion_site_symmetry_4
C21 N3 C20 O6 176.2(6) . . . .
C22 N3 C20 O6 -7.2(9) . . . .
C21 N3 C20 C18 -3.4(9) . . . .
C22 N3 C20 C18 173.3(5) . . . .
C6 N1 C7 O2 -170.6(6) . . . .
C8 N1 C7 O2 8.3(9) . . . .
C6 N1 C7 C5 11.4(9) . . . .
C8 N1 C7 C5 -169.7(6) . . . .
C7 N1 C8 C9 132.8(6) . . . .
C6 N1 C8 C9 -48.3(9) . . . .
C7 N1 C8 C10 -93.3(7) . . . .
C6 N1 C8 C10 85.7(8) . . . .
O6 C20 C18 C15 5.3(10) . . . .
N3 C20 C18 C15 -175.2(6) . . . .
O6 C20 C18 C16 -175.0(6) . . . .
N3 C20 C18 C16 4.5(9) . . . .
C17 C19 C16 C18 -179.5(6) . . . .
C21 C19 C16 C18 -1.1(9) . . . .
C17 C19 C16 C2 0.8(9) . . . .
C21 C19 C16 C2 179.2(6) . . . .
C15 C18 C16 C19 177.4(6) . . . .
C20 C18 C16 C19 -2.4(9) . . . .
C15 C18 C16 C2 -2.9(9) . . . .
C20 C18 C16 C2 177.4(6) . . . .
C4 C2 C16 C19 -178.3(6) . . . .
C5 C2 C16 C19 0.3(8) . . . .
C4 C2 C16 C18 2.0(9) . . . .
C5 C2 C16 C18 -179.4(6) . . . .
C20 N3 C22 C24 64.4(7) . . . .
C21 N3 C22 C24 -118.7(6) . . . .
C20 N3 C22 C23 -65.6(7) . . . .
C21 N3 C22 C23 111.4(6) . . . .
C20 N3 C21 O7 -179.7(6) . . . .
C22 N3 C21 O7 3.6(8) . . . .
C20 N3 C21 C19 0.0(9) . . . .
C22 N3 C21 C19 -176.7(5) . . . .
C17 C19 C21 O7 0.5(9) . . . .
C16 C19 C21 O7 -177.9(6) . . . .
C17 C19 C21 N3 -179.2(5) . . . .
C16 C19 C21 N3 2.3(9) . . . .
C28 O10 C27 O9 -3.1(10) . . . .
C28 O10 C27 C25 -178.7(6) . . . .
N4 C25 C27 O9 19.4(9) . . . .
C26 C25 C27 O9 146.2(7) . . . .
N4 C25 C27 O10 -165.0(5) . . . .
C26 C25 C27 O10 -38.2(8) . . . .
N3 C22 C24 O8 -157.6(6) . . . .
C23 C22 C24 O8 -28.8(9) . . . .
N3 C22 C24 N4 29.3(8) . . . .
C23 C22 C24 N4 158.0(6) . . . .
C16 C18 C15 C1 2.2(10) . . . .
C20 C18 C15 C1 -178.1(6) . . . .
C16 C2 C4 C1 -0.2(9) . . . .
C5 C2 C4 C1 -178.8(6) . . . .
C16 C2 C4 C6 179.2(6) . . . .
C5 C2 C4 C6 0.6(9) . . . .
O8 C24 N4 C25 7.6(9) . . . .
C22 C24 N4 C25 -179.4(5) . . . .
C27 C25 N4 C24 -147.7(6) . . . .
C26 C25 N4 C24 84.7(8) . . . .
C7 N1 C6 O1 168.6(6) . . . .
C8 N1 C6 O1 -10.3(10) . . . .
C7 N1 C6 C4 -13.2(9) . . . .
C8 N1 C6 C4 167.9(6) . . . .
C1 C4 C6 O1 4.4(10) . . . .
C2 C4 C6 O1 -174.9(6) . . . .
C1 C4 C6 N1 -173.8(6) . . . .
C2 C4 C6 N1 6.9(9) . . . .
C4 C2 C5 C3 177.3(6) . . . .
C16 C2 C5 C3 -1.3(9) . . . .
C4 C2 C5 C7 -2.6(9) . . . .
C16 C2 C5 C7 178.7(6) . . . .
O2 C7 C5 C3 -1.0(10) . . . .
N1 C7 C5 C3 177.0(6) . . . .
O2 C7 C5 C2 179.0(6) . . . .
N1 C7 C5 C2 -3.1(9) . . . .
C2 C5 C3 C17 1.2(10) . . . .
C7 C5 C3 C17 -178.9(6) . . . .
C11 N2 C10 O3 -1.8(10) . . . .
C11 N2 C10 C8 169.3(6) . . . .
N1 C8 C10 O3 -179.1(6) . . . .
C9 C8 C10 O3 -43.8(9) . . . .
N1 C8 C10 N2 9.6(10) . . . .
C9 C8 C10 N2 144.9(7) . . . .
C5 C3 C17 C19 -0.1(10) . . . .
C16 C19 C17 C3 -0.9(9) . . . .
C21 C19 C17 C3 -179.3(6) . . . .
C10 N2 C11 C13 -52.7(8) . . . .
C10 N2 C11 C12 -170.9(6) . . . .
C2 C4 C1 C15 -0.6(10) . . . .
C6 C4 C1 C15 -180.0(6) . . . .
C18 C15 C1 C4 -0.4(10) . . . .
C14 O5 C13 O4 2.9(11) . . . .
C14 O5 C13 C11 177.6(6) . . . .
N2 C11 C13 O4 -32.9(10) . . . .
C12 C11 C13 O4 86.8(8) . . . .
N2 C11 C13 O5 152.4(6) . . . .
C12 C11 C13 O5 -87.9(7) . . . .
